data_2210823
loop_
_publ_author_name
'Gotoh, Kazuma'
'Tabuchi, Youhei'
'Akashi, Haruo'
'Ishida, Hiroyuki'

_publ_section_title
;
 4-Carboxypyridinium hydrogen chloranilate monohydrate
;
_journal_coeditor_code WW2050
_journal_issue 10
_journal_name_full 'Acta Crystallographica Section E'
_journal_page_first o4420
_journal_page_last o4421
_journal_paper_doi 10.1107/S1600536806036464
_journal_volume 62
_journal_year 2006
_chemical_formula_iupac 'C6 H6 N O2 +, C6 H Cl2 O4 -, H2 O'
_chemical_formula_moiety 'C6 H6 N O2 +, C6 H Cl2 O4 -, H2 O'
_chemical_formula_sum 'C12 H9 Cl2 N O7'
_chemical_formula_weight 350.11
_chemical_name_common
;
4-Carboxypyridinium hydrogen chloranilate monohydrate
;
_chemical_name_systematic
;4-Carboxypyridinium
 2,5-dichloro-4-hydroxy-3,6-dioxocyclohexa-1,4-dien-1-olate
monohydrate
;
_space_group_IT_number 14
_symmetry_cell_setting monoclinic
_symmetry_space_group_name_Hall '-P 2yn'
_symmetry_space_group_name_H-M 'P 1 21/n 1'
_cell_angle_alpha 90.0000
_cell_angle_beta 93.4766(11)
_cell_angle_gamma 90.0000
_cell_formula_units_Z 4
_cell_length_a 12.9472(3)
_cell_length_b 7.7206(2)
_cell_length_c 13.8128(3)
_cell_measurement_reflns_used 5478
_cell_measurement_temperature 298
_cell_measurement_theta_max 27.4
_cell_measurement_theta_min 3.0
_cell_volume 1378.19(6)
_computing_cell_refinement PROCESS-AUTO
_computing_data_collection 'PROCESS-AUTO (Rigaku/MSC, 2004)'
_computing_data_reduction 'CrystalStructure (Rigaku/MSC, 2004)'
_computing_molecular_graphics 'ORTEP-3 (Farrugia, 1997)'
_computing_publication_material 'CrystalStructure and PLATON (Spek, 2003)'
_computing_structure_refinement 'SHELXL97 (Sheldrick, 1997)'
_computing_structure_solution 'SIR92 (Altomare <i>et al.</i>,  1994)'
_diffrn_detector_area_resol_mean 10.00
_diffrn_measured_fraction_theta_full 1.000
_diffrn_measured_fraction_theta_max 0.963
_diffrn_measurement_device_type 'Rigaku R-AXIS-IV'
_diffrn_measurement_method \w
_diffrn_radiation_type 'Mo K\a'
_diffrn_radiation_wavelength 0.71073
_diffrn_reflns_av_R_equivalents 0.017
_diffrn_reflns_av_sigmaI/netI 0.0125
_diffrn_reflns_limit_h_max 16
_diffrn_reflns_limit_h_min -16
_diffrn_reflns_limit_k_max 10
_diffrn_reflns_limit_k_min -10
_diffrn_reflns_limit_l_max 17
_diffrn_reflns_limit_l_min -16
_diffrn_reflns_number 10144
_diffrn_reflns_theta_full 25.00
_diffrn_reflns_theta_max 27.47
_diffrn_reflns_theta_min 2.09
_diffrn_standards_decay_% 0
_diffrn_standards_interval_count 0
_diffrn_standards_interval_time 0
_diffrn_standards_number 0
_exptl_absorpt_coefficient_mu 0.506
_exptl_absorpt_correction_T_max 0.859
_exptl_absorpt_correction_T_min 0.779
_exptl_absorpt_correction_type multi-scan
_exptl_absorpt_process_details '(ABSCOR; Higashi, 1995)'
_exptl_crystal_colour brown
_exptl_crystal_density_diffrn 1.687
_exptl_crystal_density_method 'not measured'
_exptl_crystal_description prism
_exptl_crystal_F_000 712.00
_exptl_crystal_size_max 0.50
_exptl_crystal_size_mid 0.40
_exptl_crystal_size_min 0.30
_refine_diff_density_max 0.248
_refine_diff_density_min -0.488
_refine_ls_extinction_method none
_refine_ls_goodness_of_fit_ref 1.080
_refine_ls_hydrogen_treatment mixed
_refine_ls_matrix_type full
_refine_ls_number_parameters 220
_refine_ls_number_reflns 3041
_refine_ls_restrained_S_all 1.080
_refine_ls_R_factor_all 0.0420
_refine_ls_R_factor_gt 0.0360
_refine_ls_shift/su_max 0.0010
_refine_ls_shift/su_mean 0.000
_refine_ls_structure_factor_coef Fsqd
_refine_ls_weighting_details 'w = 1/[\s^2^(Fo^2^)+(0.0445P)^2^+0.6445P] where P=(Fo^2^+2Fc^2^)/3'
_refine_ls_weighting_scheme calc
_refine_ls_wR_factor_gt 0.0890
_refine_ls_wR_factor_ref 0.0921
_reflns_number_gt 2728
_reflns_number_total 3041
_reflns_threshold_expression I>2\s(I)
_cod_data_source_file ww2050.cif
_cod_data_source_block I
_cod_original_sg_symbol_H-M 'P 21/n'
_cod_original_formula_sum 'C12 H9 Cl2 N O7 '
_cod_database_code 2210823
_cod_database_fobs_code 2210823

loop_
_symmetry_equiv_pos_as_xyz
+X,+Y,+Z
1/2-X,1/2+Y,1/2-Z
-X,-Y,-Z
1/2+X,1/2-Y,1/2+Z

loop_
_atom_site_type_symbol
_atom_site_label
_atom_site_fract_x
_atom_site_fract_y
_atom_site_fract_z
_atom_site_U_iso_or_equiv
_atom_site_adp_type
_atom_site_calc_flag
_atom_site_refinement_flags
_atom_site_occupancy
Cl Cl1 0.17516(3) 0.68300(8) 0.29100(3) 0.05027(16) Uani d . 1
Cl Cl2 -0.12005(3) 0.79047(7) 0.63673(3) 0.04103(14) Uani d . 1
O O1 0.21491(8) 0.58763(17) 0.49994(9) 0.0366(3) Uani d . 1
O O2 -0.03561(9) 0.83453(19) 0.28294(8) 0.0391(3) Uani d . 1
O O3 -0.15810(9) 0.87131(19) 0.42455(8) 0.0401(3) Uani d . 1
O O4 0.09756(10) 0.6557(2) 0.64894(9) 0.0478(4) Uani d . 1
O O5 0.70522(9) 0.02530(17) 0.52010(9) 0.0363(3) Uani d . 1
O O6 0.65746(10) 0.1272(2) 0.37233(9) 0.0441(3) Uani d . 1
O O7 0.27839(9) 0.50049(19) 0.71928(9) 0.0342(3) Uani d . 1
N N1 0.38991(11) 0.34349(19) 0.58267(11) 0.0330(3) Uani d . 1
C C1 0.13164(11) 0.6571(2) 0.48146(11) 0.0261(3) Uani d . 1
C C2 0.09527(12) 0.7116(2) 0.38522(11) 0.0293(3) Uani d . 1
C C3 -0.00023(11) 0.7820(2) 0.36960(11) 0.0272(3) Uani d . 1
C C4 -0.07170(11) 0.8065(2) 0.45062(11) 0.0261(3) Uani d . 1
C C5 -0.03798(11) 0.7587(2) 0.54403(10) 0.0264(3) Uani d . 1
C C6 0.06161(12) 0.6910(2) 0.56666(11) 0.0278(3) Uani d . 1
C C7 0.46315(14) 0.2724(2) 0.64213(13) 0.0373(4) Uani d . 1
H H3 0.4564 0.2730 0.7088 0.045 Uiso calc R 1
C C8 0.54885(13) 0.1982(2) 0.60440(12) 0.0330(4) Uani d . 1
H H4 0.6005 0.1485 0.6451 0.040 Uiso calc R 1
C C9 0.55653(11) 0.19902(19) 0.50453(11) 0.0243(3) Uani d . 1
C C10 0.47917(12) 0.2741(2) 0.44486(11) 0.0280(3) Uani d . 1
H H5 0.4839 0.2758 0.3780 0.034 Uiso calc R 1
C C11 0.39502(12) 0.3465(2) 0.48618(13) 0.0329(4) Uani d . 1
H H6 0.3421 0.3970 0.4473 0.039 Uiso calc R 1
C C12 0.64626(11) 0.1142(2) 0.45792(11) 0.0264(3) Uani d . 1
H H1 -0.097(2) 0.869(3) 0.2874(19) 0.068(8) Uiso d . 1
H H2 0.338(2) 0.392(3) 0.6125(18) 0.066(7) Uiso d . 1
H H7 0.755(2) -0.024(4) 0.4882(19) 0.078(8) Uiso d . 1
H H8 0.232(2) 0.552(4) 0.6914(19) 0.068(8) Uiso d . 1
H H9 0.251(2) 0.448(4) 0.7683(19) 0.064(7) Uiso d . 1

loop_
_atom_site_aniso_label
_atom_site_aniso_U_11
_atom_site_aniso_U_22
_atom_site_aniso_U_33
_atom_site_aniso_U_12
_atom_site_aniso_U_13
_atom_site_aniso_U_23
Cl1 0.0312(2) 0.0890(4) 0.0320(2) 0.0126(2) 0.01340(17) -0.0031(2)
Cl2 0.0323(2) 0.0673(3) 0.0244(2) 0.01641(19) 0.00950(16) 0.00401(18)
O1 0.0236(5) 0.0463(7) 0.0397(6) 0.0126(5) 0.0001(5) -0.0022(5)
O2 0.0266(6) 0.0695(9) 0.0214(5) 0.0093(6) 0.0024(4) 0.0036(5)
O3 0.0274(6) 0.0658(9) 0.0271(6) 0.0200(6) 0.0013(5) 0.0042(6)
O4 0.0368(7) 0.0821(10) 0.0243(6) 0.0264(7) 0.0002(5) 0.0057(6)
O5 0.0312(6) 0.0421(7) 0.0361(6) 0.0149(5) 0.0065(5) 0.0057(5)
O6 0.0368(6) 0.0674(9) 0.0288(6) 0.0210(6) 0.0086(5) 0.0002(6)
O7 0.0272(6) 0.0485(7) 0.0275(6) 0.0082(5) 0.0056(5) 0.0052(5)
N1 0.0270(7) 0.0342(7) 0.0390(8) 0.0021(6) 0.0129(6) -0.0068(6)
C1 0.0193(6) 0.0301(8) 0.0289(7) 0.0015(6) 0.0020(6) -0.0035(6)
C2 0.0220(7) 0.0428(9) 0.0235(7) 0.0029(6) 0.0053(6) -0.0033(6)
C3 0.0235(7) 0.0379(8) 0.0203(7) 0.0007(6) 0.0022(6) -0.0021(6)
C4 0.0202(6) 0.0339(8) 0.0242(7) 0.0044(6) 0.0019(6) -0.0009(6)
C5 0.0221(7) 0.0364(8) 0.0212(7) 0.0056(6) 0.0045(6) 0.0006(6)
C6 0.0235(7) 0.0355(8) 0.0243(7) 0.0054(6) 0.0004(6) -0.0003(6)
C7 0.0419(9) 0.0443(10) 0.0269(8) 0.0017(8) 0.0107(7) -0.0029(7)
C8 0.0341(8) 0.0396(9) 0.0255(8) 0.0063(7) 0.0028(6) 0.0014(7)
C9 0.0227(7) 0.0243(7) 0.0262(7) 0.0009(6) 0.0043(6) -0.0014(6)
C10 0.0263(7) 0.0321(8) 0.0258(7) 0.0042(6) 0.0025(6) -0.0016(6)
C11 0.0249(7) 0.0354(9) 0.0385(9) 0.0063(6) 0.0029(7) -0.0022(7)
C12 0.0221(7) 0.0275(7) 0.0297(8) 0.0011(6) 0.0036(6) -0.0017(6)

loop_
_atom_type_symbol
_atom_type_description
_atom_type_scat_dispersion_real
_atom_type_scat_dispersion_imag
_atom_type_scat_source
C C 0.0033 0.0016 'International Tables Vol C Tables 4.2.6.8 and 6.1.1.4'
H H 0.0000 0.0000 'International Tables Vol C Tables 4.2.6.8 and 6.1.1.4'
N N 0.0061 0.0033 'International Tables Vol C Tables 4.2.6.8 and 6.1.1.4'
O O 0.0106 0.0060 'International Tables Vol C Tables 4.2.6.8 and 6.1.1.4'
Cl Cl 0.1484 0.1585 'International Tables Vol C Tables 4.2.6.8 and 6.1.1.4'

loop_
_geom_angle_atom_site_label_1
_geom_angle_atom_site_label_2
_geom_angle_atom_site_label_3
_geom_angle
C3 O2 H1 107.9(18)
C12 O5 H7 108.1(18)
H8 O7 H9 106(2)
C7 N1 C11 122.93(14)
C7 N1 H2 114.4(16)
C11 N1 H2 122.7(16)
O1 C1 C2 123.78(14)
O1 C1 C6 117.79(14)
C2 C1 C6 118.42(12)
C3 C2 C1 120.39(14)
C3 C2 Cl1 120.94(12)
C1 C2 Cl1 118.66(11)
O2 C3 C2 122.04(14)
O2 C3 C4 116.11(13)
C2 C3 C4 121.84(14)
O3 C4 C5 126.62(14)
O3 C4 C3 114.39(13)
C5 C4 C3 118.99(13)
C4 C5 C6 122.52(14)
C4 C5 Cl2 118.55(11)
C6 C5 Cl2 118.90(11)
O4 C6 C5 125.18(15)
O4 C6 C1 117.21(13)
C5 C6 C1 117.61(13)
N1 C7 C8 119.76(15)
N1 C7 H3 120.1
C8 C7 H3 120.1
C7 C8 C9 118.76(15)
C7 C8 H4 120.6
C9 C8 H4 120.6
C10 C9 C8 120.01(14)
C10 C9 C12 118.35(13)
C8 C9 C12 121.62(14)
C11 C10 C9 118.97(15)
C11 C10 H5 120.5
C9 C10 H5 120.5
N1 C11 C10 119.56(15)
N1 C11 H6 120.2
C10 C11 H6 120.2
O6 C12 O5 126.01(14)
O6 C12 C9 121.59(14)
O5 C12 C9 112.38(13)

loop_
_geom_bond_atom_site_label_1
_geom_bond_atom_site_label_2
_geom_bond_distance
Cl1 C2 1.7250(15)
Cl2 C5 1.7304(15)
O1 C1 1.2173(18)
O2 C3 1.3195(19)
O2 H1 0.85(3)
O3 C4 1.2579(18)
O4 C6 1.2321(19)
O5 C12 1.3085(19)
O5 H7 0.89(3)
O6 C12 1.2040(19)
O7 H8 0.80(3)
O7 H9 0.88(3)
N1 C7 1.334(2)
N1 C11 1.339(2)
N1 H2 0.89(3)
C1 C2 1.446(2)
C1 C6 1.551(2)
C2 C3 1.356(2)
C3 C4 1.507(2)
C4 C5 1.387(2)
C5 C6 1.409(2)
C7 C8 1.379(2)
C7 H3 0.9300
C8 C9 1.389(2)
C8 H4 0.9300
C9 C10 1.385(2)
C9 C12 1.511(2)
C10 C11 1.378(2)
C10 H5 0.9300
C11 H6 0.9300

loop_
_geom_contact_atom_site_label_1
_geom_contact_atom_site_label_2
_geom_contact_distance
_geom_contact_site_symmetry_2
Cl1 Cl2 3.5069(6) 4_564
Cl2 Cl1 3.5069(6) 4_465
Cl2 O5 3.2493(13) 1_465
Cl2 C7 3.5671(18) 2_556
O1 N1 3.1110(19) .
O1 C11 2.9989(19) .
O1 C12 2.9567(19) 3_666
O2 O6 3.0398(18) 2_555
O2 O7 2.8175(17) 4_464
O3 O5 2.5633(17) 1_465
O3 O7 3.0679(17) 4_464
O4 O7 2.7543(18) .
O4 C7 3.168(2) 2_556
O5 Cl2 3.2493(13) 1_645
O5 C11 3.149(2) 3_656
O6 O7 2.8799(18) 4_554
O7 N1 2.7286(19) .
C9 C9 3.403(2) 3_656
Cl1 H5 3.10 2_555
Cl2 H3 2.92 2_556
Cl2 H7 2.91(3) 1_465
O1 H2 2.63(2) .
O1 H6 2.36 .
O1 H8 2.66(3) .
O2 H5 2.40 2_555
O3 H7 1.68(3) 1_465
O4 H3 2.31 2_556
O4 H8 1.97(3) .
O6 H9 2.02(3) 4_554
O7 H1 2.08(3) 4_565
O7 H2 1.90(2) .
C4 H7 2.68(3) 1_465
C6 H8 2.92(3) .

loop_
_geom_hbond_atom_site_label_D
_geom_hbond_atom_site_label_H
_geom_hbond_atom_site_label_A
_geom_hbond_site_symmetry_A
_geom_hbond_distance_DH
_geom_hbond_distance_HA
_geom_hbond_distance_DA
_geom_hbond_angle_DHA
_geom_hbond_publ_flag
N1 H2 O7 . 0.89(3) 1.90(2) 2.7286(19) 154(2) yes
O2 H1 O3 . 0.84(3) 2.10(3) 2.6073(16) 119(2) yes
O2 H1 O7 4_464 0.84(3) 2.08(3) 2.8175(17) 146(2) yes
O5 H7 O3 1_645 0.89(3) 1.68(3) 2.5633(17) 175(3) yes
O7 H8 O4 . 0.80(3) 1.97(3) 2.7542(18) 166(3) yes
O7 H9 O6 4_455 0.88(3) 2.02(3) 2.8799(18) 165(3) yes
C7 H3 O4 2_546 0.93 2.31 3.168(2) 153 yes
C10 H5 O2 2_545 0.93 2.40 3.3063(19) 164 yes
C11 H6 O1 . 0.93 2.36 2.9989(19) 126 yes

loop_
_geom_torsion_atom_site_label_1
_geom_torsion_atom_site_label_2
_geom_torsion_atom_site_label_3
_geom_torsion_atom_site_label_4
_geom_torsion
O1 C1 C2 C3 177.35(16)
C6 C1 C2 C3 -3.5(2)
O1 C1 C2 Cl1 -1.9(2)
C6 C1 C2 Cl1 177.19(11)
C1 C2 C3 O2 179.40(15)
Cl1 C2 C3 O2 -1.3(2)
C1 C2 C3 C4 0.1(3)
Cl1 C2 C3 C4 179.37(12)
O2 C3 C4 O3 1.5(2)
C2 C3 C4 O3 -179.14(16)
O2 C3 C4 C5 -178.11(15)
C2 C3 C4 C5 1.2(2)
O3 C4 C5 C6 -178.29(17)
C3 C4 C5 C6 1.3(2)
O3 C4 C5 Cl2 -0.5(2)
C3 C4 C5 Cl2 179.05(12)
C4 C5 C6 O4 175.64(17)
Cl2 C5 C6 O4 -2.1(2)
C4 C5 C6 C1 -4.7(2)
Cl2 C5 C6 C1 177.60(11)
O1 C1 C6 O4 4.7(2)
C2 C1 C6 O4 -174.50(16)
O1 C1 C6 C5 -175.05(15)
C2 C1 C6 C5 5.8(2)
C11 N1 C7 C8 0.1(3)
N1 C7 C8 C9 -0.2(3)
C7 C8 C9 C10 0.3(3)
C7 C8 C9 C12 -177.70(15)
C8 C9 C10 C11 -0.4(2)
C12 C9 C10 C11 177.69(14)
C7 N1 C11 C10 -0.2(3)
C9 C10 C11 N1 0.3(2)
C10 C9 C12 O6 8.2(2)
C8 C9 C12 O6 -173.76(17)
C10 C9 C12 O5 -170.00(14)
C8 C9 C12 O5 8.0(2)

loop_
_cod_related_entry_id
_cod_related_entry_database
_cod_related_entry_code
1 ChemSpider 30655075
